data_9000574
loop_
_publ_author_name
'Althoff, P. L.'

_publ_section_title
;Structural refinements of dolomite and a magnesian calcite and implications
 for dolomite formation in the marine environment Mg-calcite
;
_journal_name_full 'American Mineralogist'
_journal_page_first 772
_journal_page_last 783
_journal_volume 62
_journal_year 1977
_chemical_formula_sum 'C Ca0.9 Mg0.1 O3'
_chemical_name_mineral Calcite
_space_group_IT_number 167
_symmetry_space_group_name_Hall '-R 3 2"c'
_symmetry_space_group_name_H-M 'R -3 c :H'
_cell_angle_alpha 90
_cell_angle_beta 90
_cell_angle_gamma 120
_cell_length_a 4.941
_cell_length_b 4.941
_cell_length_c 16.864
_cell_formula_units_Z 6
_cell_volume 356.550
_database_code_amcsd 0000585
_exptl_crystal_density_diffrn 2.753
_cod_original_sg_symbol_H-M 'R -3 c'
_cod_original_formula_sum '(Ca.9 Mg.1) C O3'
_cod_database_code 9000574

loop_
_space_group_symop_operation_xyz
x,y,z
2/3+x,1/3+y,1/3+z
1/3+x,2/3+y,2/3+z
x,x-y,1/2+z
2/3+x,1/3+x-y,5/6+z
1/3+x,2/3+x-y,1/6+z
y,x,1/2-z
2/3+y,1/3+x,5/6-z
1/3+y,2/3+x,1/6-z
-x+y,y,1/2+z
2/3-x+y,1/3+y,5/6+z
1/3-x+y,2/3+y,1/6+z
-x,-x+y,1/2-z
2/3-x,1/3-x+y,5/6-z
1/3-x,2/3-x+y,1/6-z
-y,-x,1/2+z
2/3-y,1/3-x,5/6+z
1/3-y,2/3-x,1/6+z
x-y,-y,1/2-z
2/3+x-y,1/3-y,5/6-z
1/3+x-y,2/3-y,1/6-z
y,-x+y,-z
2/3+y,1/3-x+y,1/3-z
1/3+y,2/3-x+y,2/3-z
-x+y,-x,z
2/3-x+y,1/3-x,1/3+z
1/3-x+y,2/3-x,2/3+z
-x,-y,-z
2/3-x,1/3-y,1/3-z
1/3-x,2/3-y,2/3-z
-y,x-y,z
2/3-y,1/3+x-y,1/3+z
1/3-y,2/3+x-y,2/3+z
x-y,x,-z
2/3+x-y,1/3+x,1/3-z
1/3+x-y,2/3+x,2/3-z

loop_
_atom_site_aniso_label
_atom_site_aniso_U_11
_atom_site_aniso_U_22
_atom_site_aniso_U_33
_atom_site_aniso_U_12
_atom_site_aniso_U_13
_atom_site_aniso_U_23
Ca 0.02310 0.02310 0.02204 0.01155 0.00000 0.00000
Mg 0.00186 0.00186 0.00288 0.00093 0.00000 0.00000
C 0.01651 0.01651 0.01873 0.00826 0.00000 0.00000
O 0.02505 0.04545 0.04034 0.02273 -0.00475 -0.00950

loop_
_atom_site_label
_atom_site_fract_x
_atom_site_fract_y
_atom_site_fract_z
_atom_site_occupancy
Ca 0.00000 0.00000 0.00000 0.90000
Mg 0.00000 0.00000 0.00000 0.10000
C 0.00000 0.00000 0.25000 1.00000
O 0.25830 0.00000 0.25000 1.00000

loop_
_cod_related_entry_id
_cod_related_entry_database
_cod_related_entry_code
1 AMCSD 0000585
